data_7200687
loop_
_publ_author_name
'Verbraeken, Maarten C.'
'Suard, Emmanuelle'
'Irvine, John T. S.'

_publ_section_title
;
 Structural and electrical properties of calcium and strontium hydrides
;
_journal_issue 18
_journal_name_full 'Journal of Materials Chemistry'
_journal_page_first 2766
_journal_paper_doi 10.1039/b820173k
_journal_volume 19
_journal_year 2009
_chemical_formula_structural Ca0.999Na0.001D1.82
_chemical_formula_sum 'Ca0.999 D1.82 Na0.001'
_chemical_formula_weight 43.72
_chemical_name_systematic ' ?'
_space_group_IT_number 62
_symmetry_cell_setting orthorhombic
_symmetry_space_group_name_Hall '-P 2ac 2n'
_symmetry_space_group_name_H-M 'P n m a'
_cell_angle_alpha 90.00000
_cell_angle_beta 90.00000
_cell_angle_gamma 90.00000
_cell_formula_units_Z 4
_cell_length_a 5.94558(10)
_cell_length_b 3.59194(6)
_cell_length_c 6.79917(13)
_cell_measurement_temperature 298
_cell_volume 145.204(4)
_computing_structure_refinement FULLPROF
_diffrn_ambient_temperature 298
_diffrn_radiation_probe neutron
_diffrn_radiation_type 'Constant Wavelength Neutron Diffraction'
_diffrn_radiation_wavelength 1.90946
_diffrn_source 'nuclear reactor'
_diffrn_source_type 'D1A, ILL Grenoble'
_pd_instr_location 'ILL, Grenoble'
_pd_meas_2theta_range_inc 0.050016
_pd_meas_2theta_range_max 157.95000
_pd_meas_2theta_range_min 0.00000
_pd_meas_number_of_points 3160
_pd_meas_scan_method step
_pd_proc_2theta_range_inc 0.050016
_pd_proc_2theta_range_max 158.8667
_pd_proc_2theta_range_min 0.9167
_pd_proc_ls_pref_orient_corr ' ?'
_pd_proc_ls_prof_R_factor 4.1741
_pd_proc_ls_prof_wR_expected 3.8326
_pd_proc_ls_prof_wR_factor 5.0662
_pd_proc_wavelength 1.909458
_refine_ls_number_parameters 30
_refine_ls_number_reflns 97
_refine_ls_number_restraints 0
_refine_ls_R_I_factor 5.7414
_cod_data_source_file b820173k.txt
_cod_data_source_block Ca1-xNaxD2-y
_cod_depositor_comments
;
The following automatic conversions were performed:
'_symmetry_cell_setting' value 'Orthorhombic' changed to 'orthorhombic'
according to '/home/saulius/struct/CIF-dictionaries/cif_core.dic'
dictionary named 'cif_core.dic' version 2.4.1 from 2010-06-29.

Automatic conversion script
Id: cif_fix_enum 1527 2010-12-29 10:47:43Z saulius 
;
_cod_original_sg_symbol_H-M 'P N M A'
_cod_original_formula_sum 'Ca0.999 Na0.001 D1.82'
_cod_database_code 7200687
_pd_proc_ls_prof_cr_factor 13.6538
_pd_proc_ls_prof_cwr_factor 11.5696
_pd_proc_ls_prof_cwr_expected 8.7524
_pd_proc_ls_prof_chi2 1.7474
_pd_proc_ls_prof_echi2 1.8130

loop_
_symmetry_equiv_pos_as_xyz
x,y,z
x+1/2,-y+1/2,-z+1/2
-x,y+1/2,-z
-x+1/2,-y,z+1/2
-x,-y,-z
-x+1/2,y+1/2,z+1/2
x,-y+1/2,z
x+1/2,y,-z+1/2

loop_
_atom_site_label
_atom_site_fract_x
_atom_site_fract_y
_atom_site_fract_z
_atom_site_U_iso_or_equiv
_atom_site_occupancy
_atom_site_adp_type
_atom_site_type_symbol
Ca 0.2400(4) 0.25000 0.1092(3) 0.0081(9) 1.00000 Uiso Ca
Na 0.2400(4) 0.25000 0.1092(3) 0.0081(9) 0.00100 Uiso Na
D1 0.3552(3) 0.25000 0.4269(2) 0.0168(7) 0.945(13) Uiso D
D2 0.9752(3) 0.25000 0.6762(2) 0.0181(7) 0.871(11) Uiso D

loop_
_atom_site_aniso_label
_atom_site_aniso_U_11
_atom_site_aniso_U_22
_atom_site_aniso_U_33
_atom_site_aniso_U_12
_atom_site_aniso_U_13
_atom_site_aniso_U_23
_atom_site_aniso_type_symbol
Ca 0.0117(15) 0.0040(11) 0.0117(15) 0.00000 -0.0023(8) 0.00000 Ca
Na 0.0117(15) 0.0040(11) 0.0117(15) 0.00000 -0.0023(8) 0.00000 Na
D1 0.0198(13) 0.0188(10) 0.0113(10) 0.00000 -0.0007(7) 0.00000 D
D2 0.0126(11) 0.0254(10) 0.0118(12) 0.00000 -0.0030(8) 0.00000 D

loop_
_atom_type_symbol
_atom_type_scat_length_neutron
_atom_type_scat_source
Ca 0.47000 V.F._Sears_Neutron_News_3_26_(1992)
Na 0.36300 V.F._Sears_Neutron_News_3_26_(1992)
D 0.66710 V.F._Sears_Neutron_News_3_26_(1992)

loop_
_geom_angle_atom_site_label_1
_geom_angle_atom_site_label_2
_geom_angle_atom_site_label_3
_geom_angle
D1 Ca D1 113.72(14)
D1 Ca D1 126.87(11)
D1 Ca D1 72.04(10)
D1 Ca D1 105.62(6)
D1 Ca D2 126.63(12)
D1 Ca D2 67.68(9)
D1 Ca D2 67.86(9)
D1 Ca D2 119.65(14)
D1 Ca D2 65.02(9)
D1 Ca D2 133.64(13)
D1 Ca D2 72.59(9)
D1 Ca D2 68.95(8)
D1 Ca D2 136.30(8)
D1 Ca D2 72.49(9)
D1 Ca D2 147.05(9)
D2 Ca D2 136.94(11)
D2 Ca D2 75.69(9)
D2 Ca D2 85.57(6)
D2 Ca D2 74.95(9)
D2 Ca D2 135.42(9)
D2 Ca D2 91.37(7)

loop_
_geom_bond_atom_site_label_1
_geom_bond_atom_site_label_2
_geom_bond_distance
Ca D1 2.266(3)
Ca D1 2.301(3)
Ca D1 2.254(2)
Ca D2 2.392(3)
Ca D2 2.644(2)
Ca D2 2.510(2)
